data_7036053
loop_
_publ_author_name
'Hasheminasab, A.'
'Wang, L.'
'Dawadi, M. B.'
'Bass, J.'
'Herrick, R. S.'
'Rack, J. J.'
'Ziegler, C. J.'

_publ_section_title
;
 Induction of E/Z isomerization in a pendant metal-bound azobenzene: a
 synthetic, spectroscopic and theoretical study.
;
_journal_issue 35
_journal_name_full 'Dalton transactions (Cambridge, England : 2003)'
_journal_page_first 15400
_journal_page_last 15403
_journal_paper_doi 10.1039/c5dt02480c
_journal_volume 44
_journal_year 2015
_chemical_formula_sum 'C21 H14 Cl N4 O3 Re'
_chemical_formula_weight 592.01
_chemical_name_systematic
; 
 ? 
;
_space_group_IT_number 2
_symmetry_cell_setting triclinic
_symmetry_space_group_name_Hall '-P 1'
_symmetry_space_group_name_H-M 'P -1'
_atom_sites_solution_hydrogens geom
_atom_sites_solution_primary direct
_atom_sites_solution_secondary difmap
_audit_creation_method SHELXL-97
_audit_update_record
;
2015-06-30 deposited with the CCDC.
2015-08-03 downloaded from the CCDC.
;
_cell_angle_alpha 89.990(3)
_cell_angle_beta 87.244(4)
_cell_angle_gamma 66.833(4)
_cell_formula_units_Z 2
_cell_length_a 6.7219(5)
_cell_length_b 7.6479(6)
_cell_length_c 20.8140(15)
_cell_measurement_reflns_used 9961
_cell_measurement_temperature 100(2)
_cell_measurement_theta_max 27.56
_cell_measurement_theta_min 2.94
_cell_volume 982.39(13)
_computing_cell_refinement 'Bruker SAINT'
_computing_data_collection 'Bruker APEX2'
_computing_data_reduction 'Bruker SAINT'
_computing_molecular_graphics 'Bruker SHELXTL'
_computing_publication_material 'Bruker SHELXTL'
_computing_structure_refinement 'SHELXL-97 (Sheldrick, 2008)'
_computing_structure_solution 'SHELXS-97 (Sheldrick, 2008)'
_diffrn_ambient_temperature 100(2)
_diffrn_measured_fraction_theta_full 0.968
_diffrn_measured_fraction_theta_max 0.968
_diffrn_measurement_device_type 'Bruker APEX-II CCD'
_diffrn_measurement_method '\f and \w scans'
_diffrn_radiation_monochromator graphite
_diffrn_radiation_source 'fine-focus sealed tube'
_diffrn_radiation_type MoK\a
_diffrn_radiation_wavelength 0.71073
_diffrn_reflns_av_R_equivalents 0.0408
_diffrn_reflns_av_sigmaI/netI 0.0447
_diffrn_reflns_limit_h_max 8
_diffrn_reflns_limit_h_min -8
_diffrn_reflns_limit_k_max 9
_diffrn_reflns_limit_k_min -9
_diffrn_reflns_limit_l_max 27
_diffrn_reflns_limit_l_min -27
_diffrn_reflns_number 14818
_diffrn_reflns_theta_full 27.65
_diffrn_reflns_theta_max 27.65
_diffrn_reflns_theta_min 1.96
_exptl_absorpt_coefficient_mu 6.353
_exptl_absorpt_correction_T_max 0.3588
_exptl_absorpt_correction_T_min 0.1860
_exptl_absorpt_correction_type multi-scan
_exptl_absorpt_process_details SADABS
_exptl_crystal_colour orange
_exptl_crystal_density_diffrn 2.001
_exptl_crystal_density_meas ?
_exptl_crystal_density_method 'not measured'
_exptl_crystal_description plate
_exptl_crystal_F_000 568
_exptl_crystal_size_max 0.40
_exptl_crystal_size_mid 0.22
_exptl_crystal_size_min 0.20
_refine_diff_density_max 2.806
_refine_diff_density_min -2.421
_refine_diff_density_rms 0.184
_refine_ls_extinction_method none
_refine_ls_goodness_of_fit_ref 0.866
_refine_ls_hydrogen_treatment constr
_refine_ls_matrix_type full
_refine_ls_number_parameters 286
_refine_ls_number_reflns 4435
_refine_ls_number_restraints 5
_refine_ls_restrained_S_all 0.874
_refine_ls_R_factor_all 0.0418
_refine_ls_R_factor_gt 0.0367
_refine_ls_shift/su_max 0.002
_refine_ls_shift/su_mean 0.000
_refine_ls_structure_factor_coef Fsqd
_refine_ls_weighting_details 'calc w=1/[\s^2^(Fo^2^)+(0.0506P)^2^+9.8541P] where P=(Fo^2^+2Fc^2^)/3'
_refine_ls_weighting_scheme calc
_refine_ls_wR_factor_gt 0.0868
_refine_ls_wR_factor_ref 0.0901
_reflns_number_gt 4042
_reflns_number_total 4435
_reflns_threshold_expression >2sigma(I)
_cod_data_source_file c5dt02480c2.cif
_cod_data_source_block 1
_cod_depositor_comments
;
The following automatic conversions were performed:

'_symmetry_cell_setting' value 'Triclinic' changed to 'triclinic'
according to
/usr/data/users/saulius/crontab/automatic-downloads/rss-feeds/RSC/lib/dictionaries/cif_core.dic
dictionary named 'cif_core.dic' version 2.4.2 from 2011-04-26.

'_exptl_crystal_density_meas' value 'not measured' was changed to '?'
- the value is perceived as not measured.

Automatic conversion script
Id: cif_fix_values 3271 2015-04-21 07:52:19Z andrius 

 Adding full bibliography for 7036053--7036054.cif.
;
_cod_original_sg_symbol_H-M P-1
_cod_database_code 7036053

loop_
_symmetry_equiv_pos_as_xyz
'x, y, z'
'-x, -y, -z'

loop_
_atom_site_label
_atom_site_type_symbol
_atom_site_fract_x
_atom_site_fract_y
_atom_site_fract_z
_atom_site_U_iso_or_equiv
_atom_site_adp_type
_atom_site_occupancy
_atom_site_symmetry_multiplicity
_atom_site_calc_flag
_atom_site_refinement_flags
_atom_site_disorder_assembly
_atom_site_disorder_group
C1 C 1.1313(9) 0.1315(9) 0.9377(3) 0.0219(12) Uani 1 1 d . . .
H1 H 1.1149 0.2497 0.9542 0.026 Uiso 1 1 calc R . .
C2 C 1.2555(9) -0.0298(9) 0.9699(3) 0.0242(12) Uani 1 1 d . . .
H2 H 1.3207 -0.0201 1.0074 0.029 Uiso 1 1 calc R . .
C3 C 1.2811(9) -0.2062(9) 0.9453(3) 0.0258(13) Uani 1 1 d . . .
H3 H 1.3622 -0.3167 0.9665 0.031 Uiso 1 1 calc R . .
C4 C 1.1850(10) -0.2160(9) 0.8892(3) 0.0262(13) Uani 1 1 d . . .
H4 H 1.2021 -0.3331 0.8716 0.031 Uiso 1 1 calc R . .
C5 C 1.0630(9) -0.0492(8) 0.8596(3) 0.0224(12) Uani 1 1 d . . .
C6 C 0.9518(10) -0.0440(9) 0.8010(3) 0.0266(13) Uani 1 1 d . . .
H6 H 0.9610 -0.1560 0.7811 0.032 Uiso 1 1 calc R . .
C7 C 0.7114(9) 0.1278(8) 0.7236(3) 0.0218(12) Uani 1 1 d . . .
C8 C 0.5602(10) 0.0465(8) 0.7279(3) 0.0244(12) Uani 1 1 d . . .
H8 H 0.5489 -0.0198 0.7644 0.029 Uiso 1 1 calc R . .
C9 C 0.4266(10) 0.0640(9) 0.6781(3) 0.0266(13) Uani 1 1 d . . .
H9 H 0.3238 0.0108 0.6810 0.032 Uiso 1 1 calc R . .
C10 C 0.4458(10) 0.1618(8) 0.6232(3) 0.0231(12) Uani 1 1 d . . .
C11 C 0.5978(10) 0.2423(9) 0.6191(3) 0.0277(13) Uani 1 1 d . . .
H11 H 0.6115 0.3063 0.5822 0.033 Uiso 1 1 calc R . .
C12 C 0.7287(10) 0.2278(9) 0.6695(3) 0.0261(13) Uani 1 1 d . . .
H12 H 0.8282 0.2847 0.6672 0.031 Uiso 1 1 calc R . .
C13 C 0.1790(9) 0.2631(8) 0.4766(3) 0.0228(12) Uani 1 1 d . . .
C14 C -0.0030(11) 0.2207(10) 0.4871(3) 0.0313(14) Uani 1 1 d . . .
H14 H -0.0286 0.1745 0.5266 0.038 Uiso 1 1 calc R . .
C15 C -0.1464(12) 0.2473(11) 0.4386(3) 0.0355(15) Uani 1 1 d . . .
H15 H -0.2691 0.2206 0.4457 0.043 Uiso 1 1 calc R . .
C16 C -0.1054(11) 0.3141(9) 0.3795(3) 0.0304(14) Uani 1 1 d . . .
H16 H -0.1998 0.3306 0.3466 0.036 Uiso 1 1 calc R . .
C17 C 0.0754(11) 0.3560(10) 0.3694(3) 0.0326(14) Uani 1 1 d . . .
H17 H 0.1012 0.4020 0.3299 0.039 Uiso 1 1 calc R . .
C18 C 0.2183(11) 0.3303(10) 0.4174(3) 0.0312(14) Uani 1 1 d . . .
H18 H 0.3404 0.3579 0.4102 0.037 Uiso 1 1 calc R . .
C19 C 0.6012(9) 0.5551(9) 0.7832(3) 0.0219(12) Uani 1 1 d . A .
C20 C 0.7936(10) 0.5590(9) 0.8950(3) 0.0250(12) Uani 1 1 d . A .
C21 C 1.0435(15) 0.4143(18) 0.7886(6) 0.0180(4) Uani 0.75 1 d PD A 1
C22 C 0.588(4) 0.346(5) 0.8904(14) 0.057(3) Uani 0.25 1 d PD A 2
Cl1 Cl 0.5307(3) 0.2931(4) 0.89291(11) 0.0180(4) Uani 0.75 1 d P A 1
Cl2 Cl 1.1140(12) 0.4121(14) 0.7745(4) 0.057(3) Uani 0.25 1 d PD A 2
N1 N 1.0342(7) 0.1245(7) 0.8840(2) 0.0190(9) Uani 1 1 d . A .
N2 N 0.8399(7) 0.1193(7) 0.7771(2) 0.0192(9) Uani 1 1 d . A .
N3 N 0.2963(9) 0.1751(7) 0.5755(2) 0.0255(11) Uani 1 1 d . . .
N4 N 0.3357(8) 0.2438(7) 0.5232(2) 0.0253(11) Uani 1 1 d . . .
O1 O 0.4769(7) 0.6655(6) 0.7520(2) 0.0286(10) Uani 1 1 d . . .
O2 O 0.7898(7) 0.6709(7) 0.9333(2) 0.0336(11) Uani 1 1 d . . .
O3 O 1.1690(12) 0.4666(10) 0.7634(4) 0.0298(18) Uani 0.75 1 d PD A 1
O4 O 0.446(3) 0.314(4) 0.9129(11) 0.041(7) Uani 0.25 1 d PD A 2
Re1 Re 0.80967(4) 0.36721(3) 0.833893(10) 0.01951(8) Uani 1 1 d D . .

loop_
_atom_site_aniso_label
_atom_site_aniso_U_11
_atom_site_aniso_U_22
_atom_site_aniso_U_33
_atom_site_aniso_U_23
_atom_site_aniso_U_13
_atom_site_aniso_U_12
C1 0.023(3) 0.022(3) 0.022(3) 0.001(2) -0.006(2) -0.010(2)
C2 0.019(3) 0.028(3) 0.023(3) 0.005(2) -0.006(2) -0.005(2)
C3 0.025(3) 0.021(3) 0.027(3) 0.007(2) -0.006(2) -0.004(2)
C4 0.031(3) 0.016(3) 0.029(3) 0.002(2) -0.006(2) -0.007(2)
C5 0.023(3) 0.020(3) 0.022(3) 0.003(2) -0.003(2) -0.006(2)
C6 0.032(3) 0.019(3) 0.026(3) -0.003(2) -0.006(2) -0.007(2)
C7 0.028(3) 0.015(3) 0.020(3) 0.001(2) -0.007(2) -0.005(2)
C8 0.033(3) 0.018(3) 0.023(3) 0.006(2) -0.008(2) -0.010(2)
C9 0.034(3) 0.022(3) 0.030(3) 0.005(2) -0.008(3) -0.016(3)
C10 0.032(3) 0.017(3) 0.018(3) -0.002(2) -0.006(2) -0.007(2)
C11 0.035(3) 0.031(3) 0.019(3) 0.007(2) -0.006(2) -0.016(3)
C12 0.028(3) 0.033(3) 0.022(3) 0.001(2) -0.003(2) -0.018(3)
C13 0.028(3) 0.018(3) 0.021(3) 0.001(2) -0.008(2) -0.007(2)
C14 0.036(3) 0.035(4) 0.026(3) 0.009(3) -0.011(3) -0.017(3)
C15 0.039(4) 0.042(4) 0.034(4) 0.007(3) -0.011(3) -0.024(3)
C16 0.036(3) 0.024(3) 0.030(3) 0.005(3) -0.016(3) -0.009(3)
C17 0.041(4) 0.031(4) 0.024(3) 0.003(3) -0.009(3) -0.011(3)
C18 0.037(3) 0.035(4) 0.026(3) 0.006(3) -0.008(3) -0.018(3)
C19 0.028(3) 0.024(3) 0.018(3) 0.004(2) 0.001(2) -0.016(2)
C20 0.029(3) 0.021(3) 0.024(3) 0.006(2) -0.005(2) -0.008(2)
C21 0.0178(10) 0.0170(9) 0.0181(11) 0.0047(8) -0.0026(7) -0.0056(8)
C22 0.085(10) 0.025(4) 0.044(8) -0.006(5) -0.032(6) -0.002(6)
Cl1 0.0178(10) 0.0170(9) 0.0181(11) 0.0047(8) -0.0026(7) -0.0056(8)
Cl2 0.085(10) 0.025(4) 0.044(8) -0.006(5) -0.032(6) -0.002(6)
N1 0.017(2) 0.016(2) 0.024(2) 0.0025(18) -0.0070(18) -0.0048(18)
N2 0.021(2) 0.020(2) 0.015(2) 0.0037(18) -0.0051(17) -0.0059(19)
N3 0.037(3) 0.022(3) 0.018(2) 0.0021(19) -0.007(2) -0.011(2)
N4 0.035(3) 0.024(3) 0.020(2) 0.000(2) -0.011(2) -0.014(2)
O1 0.035(2) 0.022(2) 0.029(2) 0.0110(18) -0.0136(19) -0.0097(19)
O2 0.036(2) 0.030(2) 0.037(3) -0.009(2) -0.006(2) -0.015(2)
O3 0.040(4) 0.020(4) 0.041(4) 0.008(3) -0.002(3) -0.024(3)
O4 0.08(2) 0.035(14) 0.036(15) 0.025(12) -0.033(13) -0.044(16)
Re1 0.02540(13) 0.01419(12) 0.01981(13) 0.00357(8) -0.00839(8) -0.00792(9)

loop_
_atom_type_symbol
_atom_type_description
_atom_type_scat_dispersion_real
_atom_type_scat_dispersion_imag
_atom_type_scat_source
C C 0.0033 0.0016 'International Tables Vol C Tables 4.2.6.8 and 6.1.1.4'
H H 0.0000 0.0000 'International Tables Vol C Tables 4.2.6.8 and 6.1.1.4'
Cl Cl 0.1484 0.1585 'International Tables Vol C Tables 4.2.6.8 and 6.1.1.4'
N N 0.0061 0.0033 'International Tables Vol C Tables 4.2.6.8 and 6.1.1.4'
O O 0.0106 0.0060 'International Tables Vol C Tables 4.2.6.8 and 6.1.1.4'
Re Re -1.0185 7.2310 'International Tables Vol C Tables 4.2.6.8 and 6.1.1.4'

loop_
_geom_angle_atom_site_label_1
_geom_angle_atom_site_label_2
_geom_angle_atom_site_label_3
_geom_angle
N1 C1 C2 122.7(6)
N1 C1 H1 118.7
C2 C1 H1 118.7
C1 C2 C3 118.8(5)
C1 C2 H2 120.6
C3 C2 H2 120.6
C4 C3 C2 119.2(5)
C4 C3 H3 120.4
C2 C3 H3 120.4
C3 C4 C5 118.9(6)
C3 C4 H4 120.6
C5 C4 H4 120.6
N1 C5 C4 122.2(5)
N1 C5 C6 114.6(5)
C4 C5 C6 123.1(6)
N2 C6 C5 118.7(5)
N2 C6 H6 120.7
C5 C6 H6 120.7
C8 C7 C12 120.4(5)
C8 C7 N2 119.6(5)
C12 C7 N2 119.9(5)
C9 C8 C7 119.9(6)
C9 C8 H8 120.0
C7 C8 H8 120.0
C8 C9 C10 119.8(6)
C8 C9 H9 120.1
C10 C9 H9 120.1
C11 C10 C9 120.0(5)
C11 C10 N3 124.9(5)
C9 C10 N3 115.0(6)
C12 C11 C10 120.1(6)
C12 C11 H11 119.9
C10 C11 H11 119.9
C11 C12 C7 119.7(6)
C11 C12 H12 120.2
C7 C12 H12 120.2
C18 C13 C14 120.0(5)
C18 C13 N4 115.1(6)
C14 C13 N4 124.9(6)
C15 C14 C13 120.1(6)
C15 C14 H14 120.0
C13 C14 H14 120.0
C14 C15 C16 119.5(7)
C14 C15 H15 120.2
C16 C15 H15 120.2
C17 C16 C15 120.0(6)
C17 C16 H16 120.0
C15 C16 H16 120.0
C18 C17 C16 120.7(6)
C18 C17 H17 119.7
C16 C17 H17 119.7
C17 C18 C13 119.7(6)
C17 C18 H18 120.2
C13 C18 H18 120.2
O1 C19 Re1 178.9(5)
O2 C20 Re1 177.6(5)
O3 C21 Re1 171.4(11)
O4 C22 Re1 165(3)
C1 N1 C5 118.2(5)
C1 N1 Re1 126.3(4)
C5 N1 Re1 115.4(4)
C6 N2 C7 119.3(5)
C6 N2 Re1 116.1(4)
C7 N2 Re1 123.4(4)
N4 N3 C10 113.2(5)
N3 N4 C13 112.5(5)
C20 Re1 C22 82.6(11)
C20 Re1 C19 90.5(2)
C22 Re1 C19 92.2(11)
C20 Re1 C21 87.6(4)
C22 Re1 C21 170.0(11)
C19 Re1 C21 90.3(4)
C20 Re1 N2 171.0(2)
C22 Re1 N2 92.7(11)
C19 Re1 N2 97.3(2)
C21 Re1 N2 96.7(4)
C20 Re1 N1 97.2(2)
C22 Re1 N1 86.2(11)
C19 Re1 N1 171.8(2)
C21 Re1 N1 92.7(4)
N2 Re1 N1 74.75(17)
C20 Re1 Cl1 93.0(2)
C22 Re1 Cl1 10.4(11)
C19 Re1 Cl1 92.66(18)
C21 Re1 Cl1 177.0(4)
N2 Re1 Cl1 82.26(14)
N1 Re1 Cl1 84.27(14)
C20 Re1 Cl2 89.9(3)
C22 Re1 Cl2 171.7(11)
C19 Re1 Cl2 91.5(3)
C21 Re1 Cl2 2.6(5)
N2 Re1 Cl2 94.3(3)
N1 Re1 Cl2 91.2(3)
Cl1 Re1 Cl2 174.9(2)

loop_
_geom_bond_atom_site_label_1
_geom_bond_atom_site_label_2
_geom_bond_distance
C1 N1 1.334(7)
C1 C2 1.382(8)
C1 H1 0.9300
C2 C3 1.386(9)
C2 H2 0.9300
C3 C4 1.377(8)
C3 H3 0.9300
C4 C5 1.380(8)
C4 H4 0.9300
C5 N1 1.359(8)
C5 C6 1.453(8)
C6 N2 1.292(8)
C6 H6 0.9300
C7 C8 1.384(9)
C7 C12 1.388(8)
C7 N2 1.427(7)
C8 C9 1.377(8)
C8 H8 0.9300
C9 C10 1.394(8)
C9 H9 0.9300
C10 C11 1.384(9)
C10 N3 1.422(7)
C11 C12 1.378(8)
C11 H11 0.9300
C12 H12 0.9300
C13 C18 1.387(9)
C13 C14 1.391(9)
C13 N4 1.431(7)
C14 C15 1.388(9)
C14 H14 0.9300
C15 C16 1.389(10)
C15 H15 0.9300
C16 C17 1.380(10)
C16 H16 0.9300
C17 C18 1.379(9)
C17 H17 0.9300
C18 H18 0.9300
C19 O1 1.153(7)
C19 Re1 1.924(6)
C20 O2 1.162(8)
C20 Re1 1.908(6)
C21 O3 1.170(5)
C21 Re1 1.947(4)
C22 O4 1.150(5)
C22 Re1 1.913(5)
Cl1 Re1 2.442(2)
Cl2 Re1 2.478(5)
N1 Re1 2.181(4)
N2 Re1 2.170(5)
N3 N4 1.270(7)

loop_
_geom_torsion_atom_site_label_1
_geom_torsion_atom_site_label_2
_geom_torsion_atom_site_label_3
_geom_torsion_atom_site_label_4
_geom_torsion
N1 C1 C2 C3 0.3(9)
C1 C2 C3 C4 0.9(9)
C2 C3 C4 C5 -1.0(9)
C3 C4 C5 N1 -0.1(9)
C3 C4 C5 C6 -178.8(6)
N1 C5 C6 N2 0.7(9)
C4 C5 C6 N2 179.5(6)
C12 C7 C8 C9 0.3(9)
N2 C7 C8 C9 176.1(5)
C7 C8 C9 C10 0.7(9)
C8 C9 C10 C11 -0.5(9)
C8 C9 C10 N3 -178.5(5)
C9 C10 C11 C12 -0.7(9)
N3 C10 C11 C12 177.1(6)
C10 C11 C12 C7 1.7(10)
C8 C7 C12 C11 -1.5(9)
N2 C7 C12 C11 -177.3(5)
C18 C13 C14 C15 -0.6(10)
N4 C13 C14 C15 179.1(6)
C13 C14 C15 C16 0.8(11)
C14 C15 C16 C17 -0.9(11)
C15 C16 C17 C18 0.7(10)
C16 C17 C18 C13 -0.5(10)
C14 C13 C18 C17 0.5(10)
N4 C13 C18 C17 -179.3(6)
C2 C1 N1 C5 -1.3(9)
C2 C1 N1 Re1 173.7(4)
C4 C5 N1 C1 1.2(9)
C6 C5 N1 C1 -179.9(5)
C4 C5 N1 Re1 -174.3(5)
C6 C5 N1 Re1 4.5(7)
C5 C6 N2 C7 -173.4(5)
C5 C6 N2 Re1 -5.6(8)
C8 C7 N2 C6 54.8(8)
C12 C7 N2 C6 -129.4(6)
C8 C7 N2 Re1 -112.0(5)
C12 C7 N2 Re1 63.8(7)
C11 C10 N3 N4 10.3(8)
C9 C10 N3 N4 -171.7(5)
C10 N3 N4 C13 -177.7(5)
C18 C13 N4 N3 -177.5(6)
C14 C13 N4 N3 2.7(9)
O4 C22 Re1 C20 161(13)
O4 C22 Re1 C19 71(12)
O4 C22 Re1 C21 175(8)
O4 C22 Re1 N2 -27(12)
O4 C22 Re1 N1 -101(12)
O4 C22 Re1 Cl1 -22(8)
C6 N2 Re1 C22 -79.4(11)
C7 N2 Re1 C22 87.8(11)
C6 N2 Re1 C19 -172.0(5)
C7 N2 Re1 C19 -4.7(5)
C6 N2 Re1 C21 96.9(6)
C7 N2 Re1 C21 -95.9(6)
C6 N2 Re1 N1 5.9(4)
C7 N2 Re1 N1 173.1(5)
C6 N2 Re1 Cl1 -80.2(4)
C7 N2 Re1 Cl1 87.0(4)
C6 N2 Re1 Cl2 96.0(5)
C7 N2 Re1 Cl2 -96.8(5)
C1 N1 Re1 C20 -4.7(5)
C5 N1 Re1 C20 170.4(4)
C1 N1 Re1 C22 -86.8(12)
C5 N1 Re1 C22 88.3(12)
C1 N1 Re1 C21 83.2(6)
C5 N1 Re1 C21 -101.7(6)
C1 N1 Re1 N2 179.4(5)
C5 N1 Re1 N2 -5.5(4)
C1 N1 Re1 Cl1 -97.1(5)
C5 N1 Re1 Cl1 78.0(4)
C1 N1 Re1 Cl2 85.3(5)
C5 N1 Re1 Cl2 -99.6(5)
